data_7150329
loop_
_publ_author_name
'Siu, Jason'
'Baxendale, Ian R.'
'Ley, Steven V.'

_publ_section_title
;
 Microwave assisted Leimgruber-Batcho reaction for the preparation of
 indoles, azaindoles and pyrroylquinolines.
;
_journal_issue 2
_journal_name_full 'Organic &amp; biomolecular chemistry'
_journal_page_first 160
_journal_page_last 167
_journal_paper_doi 10.1039/b313012f
_journal_volume 2
_journal_year 2004
_chemical_formula_moiety 'C13 H13 N3 O2'
_chemical_formula_sum 'C13 H13 N3 O2'
_chemical_formula_weight 243.26
_chemical_name_systematic
;
?
;
_space_group_IT_number 2
_symmetry_cell_setting triclinic
_symmetry_space_group_name_Hall '-P 1'
_symmetry_space_group_name_H-M 'P -1'
_atom_sites_solution_hydrogens geom
_atom_sites_solution_primary direct
_atom_sites_solution_secondary difmap
_audit_creation_method SHELXL-97
_cell_angle_alpha 105.934(2)
_cell_angle_beta 112.814(3)
_cell_angle_gamma 101.936(3)
_cell_formula_units_Z 4
_cell_length_a 10.7972(7)
_cell_length_b 11.4319(8)
_cell_length_c 11.7065(8)
_cell_measurement_reflns_used 23037
_cell_measurement_temperature 180(2)
_cell_measurement_theta_max 25.03
_cell_measurement_theta_min 1.00
_cell_volume 1198.09(15)
_computing_cell_refinement 'HKL Scalepack (Otwinowski & Minor 1997)'
_computing_data_collection 'Collect (Nonius B.V. 1998)'
_computing_data_reduction
;
HKL Denzo and Scalepack (Otwinowski & Minor 1997)
;
_computing_publication_material 'SHELXL-97 (Sheldrick 1997)'
_computing_structure_refinement 'SHELXL-97 (Sheldrick 1997)'
_computing_structure_solution 'SIR-92 (Altomare et al. 1994)'
_diffrn_ambient_temperature 180(2)
_diffrn_measured_fraction_theta_full 0.981
_diffrn_measured_fraction_theta_max 0.981
_diffrn_measurement_device_type 'Nonius Kappa CCD'
_diffrn_measurement_method 'Thin slice \w and \f scans'
_diffrn_radiation_source 'fine-focus sealed tube'
_diffrn_radiation_type MoK\a
_diffrn_radiation_wavelength 0.71073
_diffrn_reflns_av_R_equivalents 0.0685
_diffrn_reflns_av_sigmaI/netI 0.0853
_diffrn_reflns_limit_h_max 12
_diffrn_reflns_limit_h_min -12
_diffrn_reflns_limit_k_max 12
_diffrn_reflns_limit_k_min -13
_diffrn_reflns_limit_l_max 13
_diffrn_reflns_limit_l_min -13
_diffrn_reflns_number 9991
_diffrn_reflns_theta_full 24.94
_diffrn_reflns_theta_max 24.94
_diffrn_reflns_theta_min 3.63
_exptl_absorpt_coefficient_mu 0.094
_exptl_absorpt_correction_T_max 0.998
_exptl_absorpt_correction_T_min 0.892
_exptl_absorpt_correction_type multi-scan
_exptl_absorpt_process_details
;
multi-scan from symmetry-related measurements
Sortav (Blessing 1995)
;
_exptl_crystal_density_diffrn 1.349
_exptl_crystal_density_method 'not measured'
_exptl_crystal_F_000 512
_exptl_crystal_size_max 0.46
_exptl_crystal_size_mid 0.05
_exptl_crystal_size_min 0.05
_refine_diff_density_max 0.421
_refine_diff_density_min -0.340
_refine_diff_density_rms 0.079
_refine_ls_extinction_method none
_refine_ls_goodness_of_fit_ref 1.153
_refine_ls_hydrogen_treatment mixed
_refine_ls_matrix_type full
_refine_ls_number_parameters 329
_refine_ls_number_reflns 4120
_refine_ls_number_restraints 0
_refine_ls_restrained_S_all 1.153
_refine_ls_R_factor_all 0.1476
_refine_ls_R_factor_gt 0.1003
_refine_ls_shift/su_max 0.002
_refine_ls_shift/su_mean 0.000
_refine_ls_structure_factor_coef Fsqd
_refine_ls_weighting_details 'calc w=1/[\s^2^(Fo^2^)+(0.0919P)^2^+3.2548P] where P=(Fo^2^+2Fc^2^)/3'
_refine_ls_weighting_scheme calc
_refine_ls_wR_factor_gt 0.2571
_refine_ls_wR_factor_ref 0.2837
_reflns_number_gt 2688
_reflns_number_total 4120
_reflns_threshold_expression >2sigma(I)
_cod_data_source_file b313012f.txt
_cod_data_source_block sl0347
_cod_depositor_comments
;
The following automatic conversions were performed:
'_symmetry_cell_setting' value 'Triclinic' changed to 'triclinic'
according to '/home/saulius/struct/CIF-dictionaries/cif_core.dic'
dictionary named 'cif_core.dic' version 2.4.1 from 2010-06-29.

Automatic conversion script
Id: cif_fix_enum 1527 2010-12-29 10:47:43Z saulius 
;
_cod_original_cell_volume 1198.09(14)
_cod_original_sg_symbol_H-M P-1
_cod_database_code 7150329

loop_
_symmetry_equiv_pos_as_xyz
'x, y, z'
'-x, -y, -z'

loop_
_atom_site_label
_atom_site_type_symbol
_atom_site_fract_x
_atom_site_fract_y
_atom_site_fract_z
_atom_site_U_iso_or_equiv
_atom_site_adp_type
_atom_site_occupancy
_atom_site_symmetry_multiplicity
_atom_site_calc_flag
_atom_site_refinement_flags
_atom_site_disorder_assembly
_atom_site_disorder_group
O1_1 O 0.2786(5) 0.4288(4) -0.2733(4) 0.0594(12) Uani 1 1 d . . .
O2_1 O 0.2811(5) 0.2587(5) -0.4064(4) 0.0598(12) Uani 1 1 d . . .
N1_1 N 0.2303(5) 0.3422(4) -0.3838(4) 0.0359(11) Uani 1 1 d . . .
N2_1 N -0.2868(5) 0.1437(4) -0.6966(4) 0.0424(12) Uani 1 1 d . . .
N3_1 N 0.4085(5) 0.6929(5) -0.5309(5) 0.0469(12) Uani 1 1 d . . .
C1_1 C 0.1011(5) 0.3372(5) -0.4969(4) 0.0303(11) Uani 1 1 d . . .
C2_1 C -0.0295(6) 0.2419(5) -0.5361(5) 0.0336(12) Uani 1 1 d . . .
C3_1 C -0.0483(6) 0.1534(5) -0.4758(6) 0.0416(14) Uani 1 1 d . . .
H3_1 H 0.0312 0.1562 -0.4003 0.050 Uiso 1 1 calc R . .
C4_1 C -0.1802(6) 0.0643(6) -0.5258(6) 0.0464(14) Uani 1 1 d . . .
H4_1 H -0.1938 0.0041 -0.4858 0.056 Uiso 1 1 calc R . .
C5_1 C -0.2967(6) 0.0615(6) -0.6371(6) 0.0450(14) Uani 1 1 d . . .
H5_1 H -0.3878 -0.0031 -0.6718 0.054 Uiso 1 1 calc R . .
C6_1 C -0.1531(5) 0.2348(5) -0.6474(5) 0.0344(12) Uani 1 1 d . . .
C7_1 C -0.1380(6) 0.3214(5) -0.7092(5) 0.0394(13) Uani 1 1 d . . .
H7_1 H -0.2202 0.3169 -0.7833 0.047 Uiso 1 1 calc R . .
C8_1 C -0.0082(6) 0.4123(5) -0.6659(5) 0.0371(13) Uani 1 1 d . . .
H8_1 H -0.0032 0.4700 -0.7102 0.044 Uiso 1 1 calc R . .
C9_1 C 0.1199(5) 0.4241(5) -0.5570(5) 0.0332(12) Uani 1 1 d . . .
C10_1 C 0.2592(6) 0.5197(5) -0.5109(5) 0.0385(13) Uani 1 1 d . . .
H10_1 H 0.3393 0.5231 -0.4356 0.046 Uiso 1 1 calc R . .
C11_1 C 0.2821(6) 0.6040(5) -0.5684(5) 0.0396(13) Uani 1 1 d . . .
H11_1 H 0.2006 0.6000 -0.6427 0.048 Uiso 1 1 calc R . .
C12_1 C 0.4132(8) 0.7895(6) -0.5902(7) 0.0565(17) Uani 1 1 d . . .
H12A_1 H 0.3211 0.7629 -0.6706 0.085 Uiso 1 1 calc R . .
H12B_1 H 0.4903 0.7963 -0.6153 0.085 Uiso 1 1 calc R . .
H12C_1 H 0.4315 0.8740 -0.5245 0.085 Uiso 1 1 calc R . .
C13_1 C 0.5349(6) 0.7128(6) -0.4123(6) 0.0501(15) Uani 1 1 d . . .
H13A_1 H 0.5523 0.6307 -0.4215 0.075 Uiso 1 1 calc R . .
H13B_1 H 0.5207 0.7430 -0.3330 0.075 Uiso 1 1 calc R . .
H13C_1 H 0.6177 0.7782 -0.4017 0.075 Uiso 1 1 calc R . .
O1_2 O 0.3142(5) -0.2019(4) -0.9110(4) 0.0618(13) Uani 1 1 d . . .
O2_2 O 0.3235(5) -0.0293(4) -0.7699(4) 0.0573(12) Uani 1 1 d . . .
N1_2 N 0.2806(5) -0.1073(4) -0.8845(4) 0.0344(10) Uani 1 1 d . . .
N2_2 N 0.1892(5) 0.1358(4) -1.1760(4) 0.0409(11) Uani 1 1 d . . .
N3_2 N -0.2086(5) -0.4460(5) -1.0616(5) 0.0492(13) Uani 1 1 d . . .
C1_2 C 0.1808(5) -0.0836(5) -0.9973(5) 0.0320(12) Uani 1 1 d . . .
C2_2 C 0.2401(5) 0.0187(5) -1.0264(5) 0.0314(11) Uani 1 1 d . . .
C3_2 C 0.3876(6) 0.0979(5) -0.9596(5) 0.0382(13) Uani 1 1 d . . .
H3_2 H 0.4557 0.0856 -0.8873 0.046 Uiso 1 1 calc R . .
C4_2 C 0.4292(6) 0.1914(5) -1.0014(5) 0.0412(13) Uani 1 1 d . . .
H4_2 H 0.5269 0.2468 -0.9567 0.049 Uiso 1 1 calc R . .
C5_2 C 0.3279(6) 0.2065(5) -1.1103(5) 0.0437(14) Uani 1 1 d . . .
H5_2 H 0.3608 0.2714 -1.1386 0.052 Uiso 1 1 calc R . .
C6_2 C 0.1442(5) 0.0416(5) -1.1353(5) 0.0328(12) Uani 1 1 d . . .
C7_2 C -0.0027(6) -0.0372(5) -1.2048(5) 0.0381(13) Uani 1 1 d . . .
H7_2 H -0.0673 -0.0231 -1.2778 0.046 Uiso 1 1 calc R . .
C8_2 C -0.0532(6) -0.1327(5) -1.1690(5) 0.0389(13) Uani 1 1 d . . .
H8_2 H -0.1530 -0.1827 -1.2176 0.047 Uiso 1 1 calc R . .
C9_2 C 0.0367(5) -0.1614(5) -1.0621(5) 0.0331(12) Uani 1 1 d . . .
C10_2 C -0.0185(6) -0.2617(5) -1.0231(5) 0.0390(13) Uani 1 1 d . . .
H10_2 H 0.0446 -0.2656 -0.9419 0.047 Uiso 1 1 calc R . .
C11_2 C -0.1536(6) -0.3503(5) -1.0941(5) 0.0413(13) Uani 1 1 d . . .
H11_2 H -0.2159 -0.3447 -1.1746 0.050 Uiso 1 1 calc R . .
C12_2 C -0.3636(7) -0.5126(6) -1.1303(7) 0.0584(17) Uani 1 1 d . . .
H12A_2 H -0.4057 -0.5048 -1.2173 0.088 Uiso 1 1 calc R . .
H12B_2 H -0.4042 -0.4732 -1.0748 0.088 Uiso 1 1 calc R . .
H12C_2 H -0.3851 -0.6047 -1.1450 0.088 Uiso 1 1 calc R . .
C13_2 C -0.1296(7) -0.4504(6) -0.9321(6) 0.0527(16) Uani 1 1 d . . .
H13A_2 H -0.0363 -0.4554 -0.9209 0.079 Uiso 1 1 calc R . .
H13B_2 H -0.1841 -0.5271 -0.9271 0.079 Uiso 1 1 calc R . .
H13C_2 H -0.1147 -0.3717 -0.8604 0.079 Uiso 1 1 calc R . .

loop_
_atom_site_aniso_label
_atom_site_aniso_U_11
_atom_site_aniso_U_22
_atom_site_aniso_U_33
_atom_site_aniso_U_23
_atom_site_aniso_U_13
_atom_site_aniso_U_12
O1_1 0.063(3) 0.060(3) 0.027(2) 0.009(2) 0.0002(19) 0.019(2)
O2_1 0.056(3) 0.075(3) 0.062(3) 0.033(2) 0.025(2) 0.046(3)
N1_1 0.035(2) 0.043(3) 0.033(2) 0.019(2) 0.015(2) 0.016(2)
N2_1 0.034(3) 0.043(3) 0.036(2) 0.007(2) 0.011(2) 0.012(2)
N3_1 0.048(3) 0.050(3) 0.048(3) 0.028(2) 0.023(2) 0.014(2)
C1_1 0.032(3) 0.037(3) 0.021(2) 0.010(2) 0.011(2) 0.017(2)
C2_1 0.037(3) 0.038(3) 0.028(3) 0.013(2) 0.014(2) 0.019(2)
C3_1 0.033(3) 0.047(3) 0.042(3) 0.021(3) 0.013(3) 0.014(3)
C4_1 0.043(3) 0.049(3) 0.047(3) 0.024(3) 0.018(3) 0.016(3)
C5_1 0.036(3) 0.048(3) 0.049(3) 0.019(3) 0.018(3) 0.013(3)
C6_1 0.032(3) 0.038(3) 0.029(3) 0.009(2) 0.013(2) 0.013(2)
C7_1 0.040(3) 0.047(3) 0.029(3) 0.015(3) 0.010(2) 0.023(3)
C8_1 0.042(3) 0.044(3) 0.029(3) 0.019(2) 0.014(2) 0.021(3)
C9_1 0.035(3) 0.037(3) 0.027(3) 0.014(2) 0.012(2) 0.017(2)
C10_1 0.037(3) 0.044(3) 0.034(3) 0.017(3) 0.014(2) 0.016(3)
C11_1 0.040(3) 0.046(3) 0.035(3) 0.019(3) 0.016(2) 0.017(3)
C12_1 0.066(4) 0.056(4) 0.073(4) 0.043(4) 0.043(4) 0.026(3)
C13_1 0.049(4) 0.046(3) 0.041(3) 0.014(3) 0.014(3) 0.007(3)
O1_2 0.070(3) 0.068(3) 0.063(3) 0.036(2) 0.028(2) 0.047(3)
O2_2 0.063(3) 0.053(2) 0.030(2) 0.013(2) 0.0020(19) 0.017(2)
N1_2 0.032(2) 0.035(2) 0.029(2) 0.014(2) 0.0087(19) 0.008(2)
N2_2 0.045(3) 0.044(3) 0.039(2) 0.022(2) 0.020(2) 0.020(2)
N3_2 0.039(3) 0.044(3) 0.051(3) 0.020(2) 0.012(2) 0.007(2)
C1_2 0.035(3) 0.032(3) 0.029(3) 0.013(2) 0.012(2) 0.017(2)
C2_2 0.032(3) 0.035(3) 0.028(3) 0.012(2) 0.013(2) 0.017(2)
C3_2 0.031(3) 0.045(3) 0.034(3) 0.017(3) 0.010(2) 0.014(2)
C4_2 0.035(3) 0.044(3) 0.040(3) 0.021(3) 0.013(2) 0.011(3)
C5_2 0.045(4) 0.042(3) 0.039(3) 0.018(3) 0.017(3) 0.009(3)
C6_2 0.029(3) 0.038(3) 0.029(3) 0.012(2) 0.010(2) 0.015(2)
C7_2 0.040(3) 0.044(3) 0.031(3) 0.017(2) 0.013(2) 0.018(3)
C8_2 0.030(3) 0.045(3) 0.030(3) 0.009(2) 0.009(2) 0.013(2)
C9_2 0.034(3) 0.033(3) 0.027(3) 0.008(2) 0.011(2) 0.013(2)
C10_2 0.040(3) 0.044(3) 0.036(3) 0.019(3) 0.018(3) 0.016(3)
C11_2 0.042(3) 0.040(3) 0.037(3) 0.017(3) 0.015(3) 0.013(3)
C12_2 0.046(4) 0.048(4) 0.062(4) 0.015(3) 0.019(3) 0.005(3)
C13_2 0.051(4) 0.059(4) 0.055(4) 0.037(3) 0.023(3) 0.017(3)

loop_
_atom_type_symbol
_atom_type_description
_atom_type_scat_dispersion_real
_atom_type_scat_dispersion_imag
_atom_type_scat_source
C C 0.0033 0.0016 'International Tables Vol C Tables 4.2.6.8 and 6.1.1.4'
H H 0.0000 0.0000 'International Tables Vol C Tables 4.2.6.8 and 6.1.1.4'
N N 0.0061 0.0033 'International Tables Vol C Tables 4.2.6.8 and 6.1.1.4'
O O 0.0106 0.0060 'International Tables Vol C Tables 4.2.6.8 and 6.1.1.4'

loop_
_geom_angle_atom_site_label_1
_geom_angle_atom_site_label_2
_geom_angle_atom_site_label_3
_geom_angle
_geom_angle_site_symmetry_1
_geom_angle_site_symmetry_3
_geom_angle_publ_flag
O2_1 N1_1 O1_1 123.8(5) . . ?
O2_1 N1_1 C1_1 117.9(4) . . ?
O1_1 N1_1 C1_1 118.3(4) . . ?
C5_1 N2_1 C6_1 117.5(5) . . ?
C11_1 N3_1 C13_1 120.1(5) . . ?
C11_1 N3_1 C12_1 120.2(5) . . ?
C13_1 N3_1 C12_1 118.3(5) . . ?
C9_1 C1_1 C2_1 125.8(4) . . ?
C9_1 C1_1 N1_1 117.6(4) . . ?
C2_1 C1_1 N1_1 116.5(4) . . ?
C1_1 C2_1 C3_1 125.8(5) . . ?
C1_1 C2_1 C6_1 116.5(5) . . ?
C3_1 C2_1 C6_1 117.7(5) . . ?
C4_1 C3_1 C2_1 119.7(5) . . ?
C4_1 C3_1 H3_1 120.2 . . ?
C2_1 C3_1 H3_1 120.2 . . ?
C3_1 C4_1 C5_1 119.6(6) . . ?
C3_1 C4_1 H4_1 120.2 . . ?
C5_1 C4_1 H4_1 120.2 . . ?
N2_1 C5_1 C4_1 123.7(5) . . ?
N2_1 C5_1 H5_1 118.1 . . ?
C4_1 C5_1 H5_1 118.1 . . ?
N2_1 C6_1 C7_1 119.1(5) . . ?
N2_1 C6_1 C2_1 121.8(5) . . ?
C7_1 C6_1 C2_1 119.0(5) . . ?
C8_1 C7_1 C6_1 121.6(5) . . ?
C8_1 C7_1 H7_1 119.2 . . ?
C6_1 C7_1 H7_1 119.2 . . ?
C7_1 C8_1 C9_1 122.6(5) . . ?
C7_1 C8_1 H8_1 118.7 . . ?
C9_1 C8_1 H8_1 118.7 . . ?
C1_1 C9_1 C8_1 114.4(5) . . ?
C1_1 C9_1 C10_1 122.5(5) . . ?
C8_1 C9_1 C10_1 123.0(5) . . ?
C11_1 C10_1 C9_1 124.2(5) . . ?
C11_1 C10_1 H10_1 117.9 . . ?
C9_1 C10_1 H10_1 117.9 . . ?
N3_1 C11_1 C10_1 126.7(5) . . ?
N3_1 C11_1 H11_1 116.7 . . ?
C10_1 C11_1 H11_1 116.7 . . ?
N3_1 C12_1 H12A_1 109.5 . . ?
N3_1 C12_1 H12B_1 109.5 . . ?
H12A_1 C12_1 H12B_1 109.5 . . ?
N3_1 C12_1 H12C_1 109.5 . . ?
H12A_1 C12_1 H12C_1 109.5 . . ?
H12B_1 C12_1 H12C_1 109.5 . . ?
N3_1 C13_1 H13A_1 109.5 . . ?
N3_1 C13_1 H13B_1 109.5 . . ?
H13A_1 C13_1 H13B_1 109.5 . . ?
N3_1 C13_1 H13C_1 109.5 . . ?
H13A_1 C13_1 H13C_1 109.5 . . ?
H13B_1 C13_1 H13C_1 109.5 . . ?
O1_2 N1_2 O2_2 124.2(4) . . ?
O1_2 N1_2 C1_2 118.3(4) . . ?
O2_2 N1_2 C1_2 117.4(4) . . ?
C5_2 N2_2 C6_2 117.2(5) . . ?
C11_2 N3_2 C13_2 120.7(5) . . ?
C11_2 N3_2 C12_2 118.8(5) . . ?
C13_2 N3_2 C12_2 116.4(5) . . ?
C9_2 C1_2 C2_2 125.8(5) . . ?
C9_2 C1_2 N1_2 117.4(4) . . ?
C2_2 C1_2 N1_2 116.8(4) . . ?
C1_2 C2_2 C3_2 125.5(5) . . ?
C1_2 C2_2 C6_2 116.9(5) . . ?
C3_2 C2_2 C6_2 117.6(5) . . ?
C4_2 C3_2 C2_2 118.6(5) . . ?
C4_2 C3_2 H3_2 120.7 . . ?
C2_2 C3_2 H3_2 120.7 . . ?
C3_2 C4_2 C5_2 120.1(5) . . ?
C3_2 C4_2 H4_2 120.0 . . ?
C5_2 C4_2 H4_2 120.0 . . ?
N2_2 C5_2 C4_2 123.9(5) . . ?
N2_2 C5_2 H5_2 118.0 . . ?
C4_2 C5_2 H5_2 118.0 . . ?
N2_2 C6_2 C7_2 118.7(5) . . ?
N2_2 C6_2 C2_2 122.6(5) . . ?
C7_2 C6_2 C2_2 118.7(5) . . ?
C8_2 C7_2 C6_2 121.2(5) . . ?
C8_2 C7_2 H7_2 119.4 . . ?
C6_2 C7_2 H7_2 119.4 . . ?
C7_2 C8_2 C9_2 123.0(5) . . ?
C7_2 C8_2 H8_2 118.5 . . ?
C9_2 C8_2 H8_2 118.5 . . ?
C1_2 C9_2 C8_2 114.4(5) . . ?
C1_2 C9_2 C10_2 123.0(5) . . ?
C8_2 C9_2 C10_2 122.6(5) . . ?
C11_2 C10_2 C9_2 124.6(5) . . ?
C11_2 C10_2 H10_2 117.7 . . ?
C9_2 C10_2 H10_2 117.7 . . ?
N3_2 C11_2 C10_2 126.3(5) . . ?
N3_2 C11_2 H11_2 116.9 . . ?
C10_2 C11_2 H11_2 116.9 . . ?
N3_2 C12_2 H12A_2 109.5 . . ?
N3_2 C12_2 H12B_2 109.5 . . ?
H12A_2 C12_2 H12B_2 109.5 . . ?
N3_2 C12_2 H12C_2 109.5 . . ?
H12A_2 C12_2 H12C_2 109.5 . . ?
H12B_2 C12_2 H12C_2 109.5 . . ?
N3_2 C13_2 H13A_2 109.5 . . ?
N3_2 C13_2 H13B_2 109.5 . . ?
H13A_2 C13_2 H13B_2 109.5 . . ?
N3_2 C13_2 H13C_2 109.5 . . ?
H13A_2 C13_2 H13C_2 109.5 . . ?
H13B_2 C13_2 H13C_2 109.5 . . ?

loop_
_geom_bond_atom_site_label_1
_geom_bond_atom_site_label_2
_geom_bond_distance
_geom_bond_site_symmetry_2
_geom_bond_publ_flag
O1_1 N1_1 1.219(5) . ?
O2_1 N1_1 1.213(6) . ?
N1_1 C1_1 1.482(6) . ?
N2_1 C5_1 1.324(7) . ?
N2_1 C6_1 1.380(7) . ?
N3_1 C11_1 1.343(7) . ?
N3_1 C13_1 1.439(7) . ?
N3_1 C12_1 1.458(7) . ?
C1_1 C9_1 1.391(7) . ?
C1_1 C2_1 1.406(7) . ?
C2_1 C3_1 1.407(8) . ?
C2_1 C6_1 1.426(7) . ?
C3_1 C4_1 1.355(8) . ?
C3_1 H3_1 0.9500 . ?
C4_1 C5_1 1.404(8) . ?
C4_1 H4_1 0.9500 . ?
C5_1 H5_1 0.9500 . ?
C6_1 C7_1 1.397(8) . ?
C7_1 C8_1 1.363(8) . ?
C7_1 H7_1 0.9500 . ?
C8_1 C9_1 1.420(7) . ?
C8_1 H8_1 0.9500 . ?
C9_1 C10_1 1.454(7) . ?
C10_1 C11_1 1.352(8) . ?
C10_1 H10_1 0.9500 . ?
C11_1 H11_1 0.9500 . ?
C12_1 H12A_1 0.9800 . ?
C12_1 H12B_1 0.9800 . ?
C12_1 H12C_1 0.9800 . ?
C13_1 H13A_1 0.9800 . ?
C13_1 H13B_1 0.9800 . ?
C13_1 H13C_1 0.9800 . ?
O1_2 N1_2 1.210(6) . ?
O2_2 N1_2 1.224(5) . ?
N1_2 C1_2 1.480(6) . ?
N2_2 C5_2 1.324(7) . ?
N2_2 C6_2 1.367(7) . ?
N3_2 C11_2 1.353(7) . ?
N3_2 C13_2 1.444(7) . ?
N3_2 C12_2 1.456(8) . ?
C1_2 C9_2 1.388(7) . ?
C1_2 C2_2 1.405(7) . ?
C2_2 C3_2 1.420(7) . ?
C2_2 C6_2 1.428(7) . ?
C3_2 C4_2 1.358(8) . ?
C3_2 H3_2 0.9500 . ?
C4_2 C5_2 1.403(8) . ?
C4_2 H4_2 0.9500 . ?
C5_2 H5_2 0.9500 . ?
C6_2 C7_2 1.412(7) . ?
C7_2 C8_2 1.359(8) . ?
C7_2 H7_2 0.9500 . ?
C8_2 C9_2 1.426(7) . ?
C8_2 H8_2 0.9500 . ?
C9_2 C10_2 1.447(8) . ?
C10_2 C11_2 1.354(8) . ?
C10_2 H10_2 0.9500 . ?
C11_2 H11_2 0.9500 . ?
C12_2 H12A_2 0.9800 . ?
C12_2 H12B_2 0.9800 . ?
C12_2 H12C_2 0.9800 . ?
C13_2 H13A_2 0.9800 . ?
C13_2 H13B_2 0.9800 . ?
C13_2 H13C_2 0.9800 . ?

loop_
_geom_torsion_atom_site_label_1
_geom_torsion_atom_site_label_2
_geom_torsion_atom_site_label_3
_geom_torsion_atom_site_label_4
_geom_torsion
_geom_torsion_site_symmetry_1
_geom_torsion_site_symmetry_2
_geom_torsion_site_symmetry_3
_geom_torsion_site_symmetry_4
_geom_torsion_publ_flag
O2_1 N1_1 C1_1 C9_1 -103.1(6) . . . . ?
O1_1 N1_1 C1_1 C9_1 77.7(6) . . . . ?
O2_1 N1_1 C1_1 C2_1 75.3(6) . . . . ?
O1_1 N1_1 C1_1 C2_1 -103.9(5) . . . . ?
C9_1 C1_1 C2_1 C3_1 179.6(5) . . . . ?
N1_1 C1_1 C2_1 C3_1 1.3(7) . . . . ?
C9_1 C1_1 C2_1 C6_1 -0.1(7) . . . . ?
N1_1 C1_1 C2_1 C6_1 -178.3(4) . . . . ?
C1_1 C2_1 C3_1 C4_1 -178.5(5) . . . . ?
C6_1 C2_1 C3_1 C4_1 1.2(8) . . . . ?
C2_1 C3_1 C4_1 C5_1 -0.1(9) . . . . ?
C6_1 N2_1 C5_1 C4_1 1.6(8) . . . . ?
C3_1 C4_1 C5_1 N2_1 -1.4(9) . . . . ?
C5_1 N2_1 C6_1 C7_1 178.7(5) . . . . ?
C5_1 N2_1 C6_1 C2_1 -0.4(7) . . . . ?
C1_1 C2_1 C6_1 N2_1 178.8(4) . . . . ?
C3_1 C2_1 C6_1 N2_1 -0.9(7) . . . . ?
C1_1 C2_1 C6_1 C7_1 -0.4(7) . . . . ?
C3_1 C2_1 C6_1 C7_1 179.9(5) . . . . ?
N2_1 C6_1 C7_1 C8_1 -179.2(5) . . . . ?
C2_1 C6_1 C7_1 C8_1 0.0(8) . . . . ?
C6_1 C7_1 C8_1 C9_1 0.9(8) . . . . ?
C2_1 C1_1 C9_1 C8_1 0.9(7) . . . . ?
N1_1 C1_1 C9_1 C8_1 179.1(4) . . . . ?
C2_1 C1_1 C9_1 C10_1 -179.7(5) . . . . ?
N1_1 C1_1 C9_1 C10_1 -1.4(7) . . . . ?
C7_1 C8_1 C9_1 C1_1 -1.3(7) . . . . ?
C7_1 C8_1 C9_1 C10_1 179.3(5) . . . . ?
C1_1 C9_1 C10_1 C11_1 178.7(5) . . . . ?
C8_1 C9_1 C10_1 C11_1 -1.9(8) . . . . ?
C13_1 N3_1 C11_1 C10_1 -5.3(9) . . . . ?
C12_1 N3_1 C11_1 C10_1 -171.3(6) . . . . ?
C9_1 C10_1 C11_1 N3_1 -179.1(5) . . . . ?
O1_2 N1_2 C1_2 C9_2 75.1(6) . . . . ?
O2_2 N1_2 C1_2 C9_2 -104.7(5) . . . . ?
O1_2 N1_2 C1_2 C2_2 -106.8(6) . . . . ?
O2_2 N1_2 C1_2 C2_2 73.3(6) . . . . ?
C9_2 C1_2 C2_2 C3_2 180.0(5) . . . . ?
N1_2 C1_2 C2_2 C3_2 2.1(7) . . . . ?
C9_2 C1_2 C2_2 C6_2 -2.2(7) . . . . ?
N1_2 C1_2 C2_2 C6_2 179.9(4) . . . . ?
C1_2 C2_2 C3_2 C4_2 178.5(5) . . . . ?
C6_2 C2_2 C3_2 C4_2 0.8(7) . . . . ?
C2_2 C3_2 C4_2 C5_2 -1.4(8) . . . . ?
C6_2 N2_2 C5_2 C4_2 -1.0(8) . . . . ?
C3_2 C4_2 C5_2 N2_2 1.6(9) . . . . ?
C5_2 N2_2 C6_2 C7_2 -178.9(5) . . . . ?
C5_2 N2_2 C6_2 C2_2 0.3(7) . . . . ?
C1_2 C2_2 C6_2 N2_2 -178.1(5) . . . . ?
C3_2 C2_2 C6_2 N2_2 -0.2(7) . . . . ?
C1_2 C2_2 C6_2 C7_2 1.0(7) . . . . ?
C3_2 C2_2 C6_2 C7_2 179.0(5) . . . . ?
N2_2 C6_2 C7_2 C8_2 179.6(5) . . . . ?
C2_2 C6_2 C7_2 C8_2 0.4(8) . . . . ?
C6_2 C7_2 C8_2 C9_2 -0.9(8) . . . . ?
C2_2 C1_2 C9_2 C8_2 1.8(7) . . . . ?
N1_2 C1_2 C9_2 C8_2 179.7(4) . . . . ?
C2_2 C1_2 C9_2 C10_2 -177.1(5) . . . . ?
N1_2 C1_2 C9_2 C10_2 0.7(7) . . . . ?
C7_2 C8_2 C9_2 C1_2 -0.1(7) . . . . ?
C7_2 C8_2 C9_2 C10_2 178.8(5) . . . . ?
C1_2 C9_2 C10_2 C11_2 -170.9(5) . . . . ?
C8_2 C9_2 C10_2 C11_2 10.3(8) . . . . ?
C13_2 N3_2 C11_2 C10_2 9.1(9) . . . . ?
C12_2 N3_2 C11_2 C10_2 165.5(6) . . . . ?
C9_2 C10_2 C11_2 N3_2 179.4(5) . . . . ?

loop_
_cod_related_entry_id
_cod_related_entry_database
_cod_related_entry_code
1 ChemSpider 9554445
